data_7228061
loop_
_publ_author_name
'Li, Zhongyi'
'Zhang, Chi'
'Zhai, Bin'
'Han, Jing-Cheng'
'Pei, Meng-Chun'
'Zhang, Jian-Jun'
'Zhang, Fuli'
'Li, Suzhi'
'Cao, Guangxiu'

_publ_section_title
;
 Linking heterometallic Cu-Ln chain unit with 2-methylenesuccinate bridge
 to form 2D network exhibiting large magnetocaloric effect
;
_journal_name_full CrystEngComm
_journal_paper_doi 10.1039/C7CE00356K
_journal_year 2017
_chemical_formula_sum 'C20 H32 Cu Gd2 O24'
_chemical_formula_weight 1034.49
_space_group_crystal_system triclinic
_space_group_IT_number 2
_space_group_name_Hall '-P 1'
_space_group_name_H-M_alt 'P -1'
_symmetry_space_group_name_Hall '-P 1'
_symmetry_space_group_name_H-M 'P -1'
_atom_sites_solution_hydrogens mixed
_audit_creation_method SHELXL-2016/6
_audit_update_record
;
2017-02-14 deposited with the CCDC.
2017-04-12 downloaded from the CCDC.
;
_cell_angle_alpha 109.198(3)
_cell_angle_beta 100.025(3)
_cell_angle_gamma 98.983(3)
_cell_formula_units_Z 1
_cell_length_a 6.9675(8)
_cell_length_b 10.6078(12)
_cell_length_c 11.4879(13)
_cell_measurement_reflns_used 9988
_cell_measurement_temperature 298(2)
_cell_measurement_theta_max 28.38
_cell_measurement_theta_min 3.05
_cell_volume 768.54(15)
_computing_cell_refinement 'Bruker SAINT'
_computing_data_collection 'Bruker APEX2'
_computing_data_reduction 'Bruker SAINT'
_computing_molecular_graphics 'Bruker SHELXTL'
_computing_publication_material 'Bruker SHELXTL'
_computing_structure_refinement 'SHELXL-2016/6 (Sheldrick, 2016)'
_computing_structure_solution 'SHELXT 2014/4 (Sheldrick, 2014)'
_diffrn_ambient_temperature 298(2)
_diffrn_measured_fraction_theta_full 0.995
_diffrn_measured_fraction_theta_max 0.995
_diffrn_measurement_device_type 'Bruker APEX-II CCD'
_diffrn_measurement_method '\f and \w scans'
_diffrn_radiation_type MoK\a
_diffrn_radiation_wavelength 0.71073
_diffrn_reflns_av_R_equivalents 0.0235
_diffrn_reflns_av_unetI/netI 0.0210
_diffrn_reflns_Laue_measured_fraction_full 0.995
_diffrn_reflns_Laue_measured_fraction_max 0.995
_diffrn_reflns_limit_h_max 8
_diffrn_reflns_limit_h_min -8
_diffrn_reflns_limit_k_max 12
_diffrn_reflns_limit_k_min -12
_diffrn_reflns_limit_l_max 13
_diffrn_reflns_limit_l_min -13
_diffrn_reflns_number 9686
_diffrn_reflns_point_group_measured_fraction_full 0.995
_diffrn_reflns_point_group_measured_fraction_max 0.995
_diffrn_reflns_theta_full 24.999
_diffrn_reflns_theta_max 24.998
_diffrn_reflns_theta_min 3.050
_exptl_absorpt_coefficient_mu 5.050
_exptl_absorpt_correction_T_max 0.7457
_exptl_absorpt_correction_T_min 0.4590
_exptl_absorpt_correction_type multi-scan
_exptl_absorpt_process_details 'SADABS (Sheldrick,1996)'
_exptl_crystal_colour blue
_exptl_crystal_density_diffrn 2.235
_exptl_crystal_description block
_exptl_crystal_F_000 501
_exptl_crystal_size_max 0.32
_exptl_crystal_size_mid 0.21
_exptl_crystal_size_min 0.11
_refine_diff_density_max 3.060
_refine_diff_density_min -0.843
_refine_diff_density_rms 0.131
_refine_ls_extinction_method none
_refine_ls_goodness_of_fit_ref 1.062
_refine_ls_hydrogen_treatment mixed
_refine_ls_matrix_type full
_refine_ls_number_parameters 246
_refine_ls_number_reflns 2699
_refine_ls_number_restraints 10
_refine_ls_restrained_S_all 1.061
_refine_ls_R_factor_all 0.0234
_refine_ls_R_factor_gt 0.0228
_refine_ls_shift/su_max 0.001
_refine_ls_shift/su_mean 0.000
_refine_ls_structure_factor_coef Fsqd
_refine_ls_weighting_details 'w=1/[\s^2^(Fo^2^)+(0.0332P)^2^+3.0116P] where P=(Fo^2^+2Fc^2^)/3'
_refine_ls_weighting_scheme calc
_refine_ls_wR_factor_gt 0.0618
_refine_ls_wR_factor_ref 0.0622
_reflns_Friedel_coverage 0.000
_reflns_number_gt 2634
_reflns_number_total 2699
_reflns_threshold_expression 'I > 2\s(I)'
_cod_data_source_file c7ce00356k2.cif
_cod_data_source_block 1_a
_cod_database_code 7228061
_shelx_shelxl_version_number 2016/6
_shelx_space_group_comment
;
The symmetry employed for this shelxl refinement is uniquely defined
by the following loop, which should always be used as a source of
symmetry information in preference to the above space-group names.
They are only intended as comments.
;

loop_
_space_group_symop_operation_xyz
'x, y, z'
'-x, -y, -z'

loop_
_atom_site_label
_atom_site_type_symbol
_atom_site_fract_x
_atom_site_fract_y
_atom_site_fract_z
_atom_site_U_iso_or_equiv
_atom_site_adp_type
_atom_site_occupancy
_atom_site_site_symmetry_order
_atom_site_calc_flag
_atom_site_refinement_flags_posn
_atom_site_refinement_flags_adp
_atom_site_refinement_flags_occupancy
Gd1 Gd 0.64118(3) 0.70737(2) 0.09979(2) 0.01398(9) Uani 1 1 d . . .
Cu1 Cu 1.000000 1.000000 0.500000 0.02071(17) Uani 1 2 d S . P
O1 O 0.7315(5) 0.7457(4) 0.3209(3) 0.0289(7) Uani 1 1 d . . .
C1 C 0.6887(6) 0.7757(4) 0.4261(4) 0.0190(9) Uani 1 1 d . . .
O2 O 0.7808(5) 0.8809(3) 0.5213(3) 0.0278(7) Uani 1 1 d . . .
C2 C 0.5241(7) 0.6804(5) 0.4474(4) 0.0262(10) Uani 1 1 d . . .
H2A H 0.430559 0.626660 0.366342 0.031 Uiso 1 1 calc R U .
H2B H 0.582985 0.617342 0.478969 0.031 Uiso 1 1 calc R U .
O3 O 0.2357(5) 0.8085(4) 0.3733(3) 0.0347(8) Uani 1 1 d . . .
C3 C 0.4101(7) 0.7516(5) 0.5388(4) 0.0268(10) Uani 1 1 d . U .
O4 O 0.1884(5) 0.9040(3) 0.5660(3) 0.0274(7) Uani 1 1 d . . .
C4 C 0.2694(6) 0.8265(5) 0.4877(4) 0.0219(9) Uani 1 1 d . . .
O5 O 0.6151(4) 0.4742(3) 0.0942(3) 0.0204(6) Uani 1 1 d . . .
C5 C 0.4166(12) 0.7380(9) 0.6484(8) 0.067(2) Uani 1 1 d . U .
H5A H 0.493781 0.682474 0.672286 0.080 Uiso 1 1 calc R U .
H5B H 0.343913 0.783699 0.702412 0.080 Uiso 1 1 calc R U .
O6 O 0.6405(5) 0.2623(3) 0.0547(3) 0.0245(7) Uani 1 1 d . . .
C6 C 0.7098(6) 0.3871(4) 0.1155(4) 0.0168(8) Uani 1 1 d . . .
O7 O 1.1345(5) 0.3977(3) 0.0336(3) 0.0265(7) Uani 1 1 d . . .
C7 C 0.9050(7) 0.4373(5) 0.2162(4) 0.0266(10) Uani 1 1 d . . .
H7A H 0.978666 0.521603 0.213938 0.032 Uiso 1 1 calc R U .
H7B H 0.875983 0.457782 0.299158 0.032 Uiso 1 1 calc R U .
C8 C 1.0347(6) 0.3339(5) 0.1986(4) 0.0261(10) Uani 1 1 d . . .
O8 O 1.2305(5) 0.2215(3) 0.0626(3) 0.0260(7) Uani 1 1 d . . .
C9 C 1.1379(6) 0.3162(4) 0.0923(4) 0.0200(9) Uani 1 1 d . . .
H9B H 1.050(7) 0.887(6) 0.160(5) 0.041(17) Uiso 1 1 d D . .
H9A H 1.055(6) 0.848(5) 0.258(4) 0.028(14) Uiso 1 1 d D . .
O9 O 0.9720(5) 0.8564(4) 0.1986(3) 0.0282(7) Uani 1 1 d D . .
C10 C 1.0613(10) 0.2647(8) 0.2728(6) 0.0540(17) Uani 1 1 d . . .
H10A H 1.145058 0.203799 0.259865 0.065 Uiso 1 1 calc R U .
H10B H 0.996680 0.276315 0.338587 0.065 Uiso 1 1 calc R U .
H10C H 0.493(7) 0.960(7) 0.165(6) 0.08(3) Uiso 1 1 d D . .
H10D H 0.660(8) 0.986(5) 0.262(3) 0.045(17) Uiso 1 1 d D . .
O10 O 0.6006(6) 0.9349(3) 0.1859(4) 0.0385(9) Uani 1 1 d D . .
O11 O 0.3305(5) 0.6663(3) 0.1576(3) 0.0273(7) Uani 1 1 d D . .
H11A H 0.238(8) 0.596(4) 0.124(6) 0.06(2) Uiso 1 1 d D . .
H11B H 0.312(9) 0.707(6) 0.229(3) 0.041(17) Uiso 1 1 d D . .
O12 O 1.2394(5) -0.0283(4) 0.0836(4) 0.0324(8) Uani 1 1 d D . .
H12B H 1.220(10) 0.039(5) 0.063(6) 0.05(2) Uiso 1 1 d D . .
H12A H 1.242(11) -0.074(7) 0.007(3) 0.06(2) Uiso 1 1 d D . .

loop_
_atom_site_aniso_label
_atom_site_aniso_U_11
_atom_site_aniso_U_22
_atom_site_aniso_U_33
_atom_site_aniso_U_23
_atom_site_aniso_U_13
_atom_site_aniso_U_12
Gd1 0.01404(12) 0.01307(12) 0.01524(12) 0.00446(8) 0.00451(8) 0.00480(8)
Cu1 0.0159(4) 0.0252(4) 0.0183(4) 0.0044(3) 0.0051(3) 0.0036(3)
O1 0.0258(17) 0.0412(19) 0.0191(16) 0.0097(14) 0.0084(13) 0.0050(15)
C1 0.016(2) 0.025(2) 0.020(2) 0.0117(18) 0.0042(17) 0.0099(17)
O2 0.0232(16) 0.0321(17) 0.0235(16) 0.0064(14) 0.0071(13) -0.0003(14)
C2 0.018(2) 0.038(3) 0.027(2) 0.017(2) 0.0061(18) 0.008(2)
O3 0.039(2) 0.049(2) 0.0195(17) 0.0107(15) 0.0060(14) 0.0266(17)
C3 0.020(2) 0.041(3) 0.026(2) 0.020(2) 0.0083(19) 0.008(2)
O4 0.0253(16) 0.0370(18) 0.0231(16) 0.0106(14) 0.0100(13) 0.0122(14)
C4 0.016(2) 0.029(2) 0.020(2) 0.0080(18) 0.0050(17) 0.0039(18)
O5 0.0245(16) 0.0172(14) 0.0236(15) 0.0092(12) 0.0083(13) 0.0095(12)
C5 0.064(5) 0.082(5) 0.073(5) 0.040(4) 0.028(4) 0.030(4)
O6 0.0233(16) 0.0197(15) 0.0285(16) 0.0083(13) 0.0017(13) 0.0061(13)
C6 0.016(2) 0.021(2) 0.0161(19) 0.0068(17) 0.0083(16) 0.0059(17)
O7 0.0343(18) 0.0231(16) 0.0328(17) 0.0154(14) 0.0187(15) 0.0134(14)
C7 0.019(2) 0.038(3) 0.018(2) 0.0035(19) 0.0039(18) 0.006(2)
C8 0.015(2) 0.046(3) 0.022(2) 0.016(2) 0.0052(17) 0.010(2)
O8 0.0277(17) 0.0317(17) 0.0312(17) 0.0193(14) 0.0147(14) 0.0170(14)
C9 0.0123(19) 0.024(2) 0.020(2) 0.0066(18) 0.0007(16) 0.0029(17)
O9 0.0167(16) 0.0400(19) 0.0283(18) 0.0178(16) 0.0015(14) 0.0000(14)
C10 0.050(4) 0.089(5) 0.056(4) 0.048(4) 0.031(3) 0.043(4)
O10 0.037(2) 0.0223(17) 0.039(2) -0.0052(15) -0.0111(17) 0.0159(15)
O11 0.0215(16) 0.0298(18) 0.0226(17) -0.0005(14) 0.0097(14) 0.0009(14)
O12 0.0331(19) 0.0290(19) 0.041(2) 0.0163(17) 0.0122(16) 0.0126(16)

loop_
_atom_type_symbol
_atom_type_description
_atom_type_scat_dispersion_real
_atom_type_scat_dispersion_imag
_atom_type_scat_source
C C 0.0033 0.0016 'International Tables Vol C Tables 4.2.6.8 and 6.1.1.4'
H H 0.0000 0.0000 'International Tables Vol C Tables 4.2.6.8 and 6.1.1.4'
O O 0.0106 0.0060 'International Tables Vol C Tables 4.2.6.8 and 6.1.1.4'
Cu Cu 0.3201 1.2651 'International Tables Vol C Tables 4.2.6.8 and 6.1.1.4'
Gd Gd -0.1653 3.9035 'International Tables Vol C Tables 4.2.6.8 and 6.1.1.4'

loop_
_geom_angle_atom_site_label_1
_geom_angle_atom_site_label_2
_geom_angle_atom_site_label_3
_geom_angle
_geom_angle_site_symmetry_1
_geom_angle_site_symmetry_3
O10 Gd1 O1 80.18(13) . .
O10 Gd1 O11 79.50(13) . .
O1 Gd1 O11 74.89(11) . .
O10 Gd1 O9 72.46(13) . .
O1 Gd1 O9 69.13(11) . .
O11 Gd1 O9 137.27(11) . .
O10 Gd1 O5 153.08(13) . .
O1 Gd1 O5 78.72(11) . .
O11 Gd1 O5 78.99(11) . .
O9 Gd1 O5 114.56(11) . .
O10 Gd1 O8 86.01(13) . 2_765
O1 Gd1 O8 140.60(11) . 2_765
O11 Gd1 O8 138.32(11) . 2_765
O9 Gd1 O8 71.54(11) . 2_765
O5 Gd1 O8 120.90(10) . 2_765
O10 Gd1 O7 132.95(13) . 2_765
O1 Gd1 O7 117.22(11) . 2_765
O11 Gd1 O7 145.17(11) . 2_765
O9 Gd1 O7 74.39(12) . 2_765
O5 Gd1 O7 72.40(10) . 2_765
O8 Gd1 O7 51.99(10) 2_765 2_765
O10 Gd1 O6 71.80(11) . 2_665
O1 Gd1 O6 137.70(11) . 2_665
O11 Gd1 O6 69.41(11) . 2_665
O9 Gd1 O6 127.61(11) . 2_665
O5 Gd1 O6 114.77(10) . 2_665
O8 Gd1 O6 68.96(10) 2_765 2_665
O7 Gd1 O6 105.05(11) 2_765 2_665
O10 Gd1 O5 121.38(11) . 2_665
O1 Gd1 O5 134.93(10) . 2_665
O11 Gd1 O5 71.76(10) . 2_665
O9 Gd1 O5 150.90(11) . 2_665
O5 Gd1 O5 65.93(11) . 2_665
O8 Gd1 O5 83.44(10) 2_765 2_665
O7 Gd1 O5 78.59(10) 2_765 2_665
O6 Gd1 O5 50.62(9) 2_665 2_665
O10 Gd1 C9 110.23(14) . 2_765
O1 Gd1 C9 133.83(11) . 2_765
O11 Gd1 C9 149.96(11) . 2_765
O9 Gd1 C9 71.74(12) . 2_765
O5 Gd1 C9 96.46(11) . 2_765
O8 Gd1 C9 26.03(11) 2_765 2_765
O7 Gd1 C9 25.98(11) 2_765 2_765
O6 Gd1 C9 86.31(11) 2_665 2_765
O5 Gd1 C9 79.24(10) 2_665 2_765
O10 Gd1 C6 95.85(12) . 2_665
O1 Gd1 C6 141.20(11) . 2_665
O11 Gd1 C6 66.49(11) . 2_665
O9 Gd1 C6 146.55(11) . 2_665
O5 Gd1 C6 90.25(11) . 2_665
O8 Gd1 C6 76.55(11) 2_765 2_665
O7 Gd1 C6 93.80(11) 2_765 2_665
O6 Gd1 C6 24.98(11) 2_665 2_665
O5 Gd1 C6 25.78(10) 2_665 2_665
C9 Gd1 C6 83.98(11) 2_765 2_665
O2 Cu1 O2 180.0 . 2_776
O2 Cu1 O4 90.41(14) . 2_676
O2 Cu1 O4 89.59(14) 2_776 2_676
O2 Cu1 O4 89.59(14) . 1_655
O2 Cu1 O4 90.41(14) 2_776 1_655
O4 Cu1 O4 180.0 2_676 1_655
C1 O1 Gd1 149.8(3) . .
O1 C1 O2 123.7(4) . .
O1 C1 C2 120.4(4) . .
O2 C1 C2 115.8(4) . .
C1 O2 Cu1 117.0(3) . .
C3 C2 C1 114.5(4) . .
C3 C2 H2A 108.6 . .
C1 C2 H2A 108.6 . .
C3 C2 H2B 108.6 . .
C1 C2 H2B 108.6 . .
H2A C2 H2B 107.6 . .
C5 C3 C2 122.5(5) . .
C5 C3 C4 122.5(5) . .
C2 C3 C4 114.6(4) . .
C4 O4 Cu1 118.0(3) . 1_455
O3 C4 O4 123.5(4) . .
O3 C4 C3 119.0(4) . .
O4 C4 C3 117.5(4) . .
C6 O5 Gd1 146.0(3) . .
C6 O5 Gd1 93.4(2) . 2_665
Gd1 O5 Gd1 114.06(11) . 2_665
C3 C5 H5A 120.0 . .
C3 C5 H5B 120.0 . .
H5A C5 H5B 120.0 . .
C6 O6 Gd1 95.3(2) . 2_665
O6 C6 O5 120.0(4) . .
O6 C6 C7 120.6(4) . .
O5 C6 C7 119.3(4) . .
O6 C6 Gd1 59.7(2) . 2_665
O5 C6 Gd1 60.8(2) . 2_665
C7 C6 Gd1 173.5(3) . 2_665
C9 O7 Gd1 93.3(3) . 2_765
C8 C7 C6 112.8(4) . .
C8 C7 H7A 109.0 . .
C6 C7 H7A 109.0 . .
C8 C7 H7B 109.0 . .
C6 C7 H7B 109.0 . .
H7A C7 H7B 107.8 . .
C10 C8 C9 120.5(5) . .
C10 C8 C7 122.8(5) . .
C9 C8 C7 116.7(4) . .
C9 O8 Gd1 94.6(3) . 2_765
O7 C9 O8 120.0(4) . .
O7 C9 C8 119.6(4) . .
O8 C9 C8 120.3(4) . .
O7 C9 Gd1 60.7(2) . 2_765
O8 C9 Gd1 59.4(2) . 2_765
C8 C9 Gd1 176.4(3) . 2_765
Gd1 O9 H9B 125(4) . .
Gd1 O9 H9A 124(4) . .
H9B O9 H9A 101(5) . .
C8 C10 H10A 120.0 . .
C8 C10 H10B 120.0 . .
H10A C10 H10B 120.0 . .
Gd1 O10 H10C 124(4) . .
Gd1 O10 H10D 120(4) . .
H10C O10 H10D 109(3) . .
Gd1 O11 H11A 128(5) . .
Gd1 O11 H11B 124(4) . .
H11A O11 H11B 105(6) . .
H12B O12 H12A 90(6) . .

loop_
_geom_bond_atom_site_label_1
_geom_bond_atom_site_label_2
_geom_bond_distance
_geom_bond_site_symmetry_2
Gd1 O10 2.372(3) .
Gd1 O1 2.387(3) .
Gd1 O11 2.390(3) .
Gd1 O9 2.423(3) .
Gd1 O5 2.431(3) .
Gd1 O8 2.479(3) 2_765
Gd1 O7 2.508(3) 2_765
Gd1 O6 2.543(3) 2_665
Gd1 O5 2.566(3) 2_665
Gd1 C9 2.871(4) 2_765
Gd1 C6 2.933(4) 2_665
Cu1 O2 1.929(3) .
Cu1 O2 1.929(3) 2_776
Cu1 O4 1.978(3) 2_676
Cu1 O4 1.978(3) 1_655
O1 C1 1.246(5) .
C1 O2 1.258(5) .
C1 C2 1.515(6) .
C2 C3 1.503(7) .
C2 H2A 0.9700 .
C2 H2B 0.9700 .
O3 C4 1.238(6) .
C3 C5 1.308(9) .
C3 C4 1.512(6) .
O4 C4 1.281(5) .
O5 C6 1.278(5) .
C5 H5A 0.9300 .
C5 H5B 0.9300 .
O6 C6 1.244(5) .
C6 C7 1.514(6) .
O7 C9 1.260(6) .
C7 C8 1.512(7) .
C7 H7A 0.9700 .
C7 H7B 0.9700 .
C8 C10 1.303(8) .
C8 C9 1.497(6) .
O8 C9 1.264(5) .
O9 H9B 0.85(2) .
O9 H9A 0.85(2) .
C10 H10A 0.9300 .
C10 H10B 0.9300 .
O10 H10C 0.85(2) .
O10 H10D 0.85(2) .
O11 H11A 0.84(2) .
O11 H11B 0.83(2) .
O12 H12B 0.84(2) .
O12 H12A 0.86(2) .
